data_7054948
loop_
_publ_author_name
'Cheng, Hao'
'Xiao, Yang'
'Lu, Chengrong'
'Zhao, Bei'
'Wang, Yaorong'
'Yao, Yingming'

_publ_section_title
;
 Synthesis and characterization of bis(amidate) rare-earth metal amides
 and their application in catalytic addition of amines to carbodiimides
;
_journal_issue 10
_journal_name_full 'New J. Chem.'
_journal_page_first 7667
_journal_paper_doi 10.1039/C5NJ00506J
_journal_volume 39
_journal_year 2015
_chemical_formula_moiety 'C76 H124 N6 O6 Si4 Yb2, 3(C4 H8 O)'
_chemical_formula_sum 'C88 H148 N6 O9 Si4 Yb2'
_chemical_formula_weight 1892.56
_space_group_crystal_system triclinic
_space_group_IT_number 2
_space_group_name_Hall '-P 1'
_space_group_name_H-M_alt 'P -1'
_symmetry_space_group_name_Hall '-P 1'
_symmetry_space_group_name_H-M 'P -1'
_atom_sites_solution_hydrogens geom
_audit_creation_method SHELXL-2014/7
_audit_update_record
;
2015-05-06 deposited with the CCDC.
2015-06-18 downloaded from the CCDC.
;
_cell_angle_alpha 109.37(4)
_cell_angle_beta 105.895(8)
_cell_angle_gamma 98.64(2)
_cell_formula_units_Z 1
_cell_length_a 13.700(16)
_cell_length_b 14.00(3)
_cell_length_c 15.31(2)
_cell_measurement_reflns_used 9242
_cell_measurement_temperature 293(2)
_cell_measurement_theta_max 27.5
_cell_measurement_theta_min 3.0
_cell_volume 2569(7)
_computing_cell_refinement CrystalClear
_computing_data_collection CrystalClear
_computing_data_reduction CrystalStructure
_computing_publication_material 'CrystalStructure 3.7.0'
_computing_structure_refinement 'SHELXL-2014/7 (Sheldrick, 2014)'
_computing_structure_solution 'SHELXL-2014/7 (Sheldrick, 2014)'
_diffrn_ambient_temperature 293(2)
_diffrn_detector_area_resol_mean 14.63
_diffrn_measured_fraction_theta_full 0.991
_diffrn_measured_fraction_theta_max 0.983
_diffrn_measurement_device_type 'Rigaku Saturn'
_diffrn_measurement_method \w
_diffrn_radiation_type MoK\a
_diffrn_radiation_wavelength 0.71075
_diffrn_reflns_av_R_equivalents 0.0379
_diffrn_reflns_av_unetI/netI 0.0662
_diffrn_reflns_laue_measured_fraction_full 0.991
_diffrn_reflns_laue_measured_fraction_max 0.983
_diffrn_reflns_limit_h_max 17
_diffrn_reflns_limit_h_min -17
_diffrn_reflns_limit_k_max 14
_diffrn_reflns_limit_k_min -18
_diffrn_reflns_limit_l_max 19
_diffrn_reflns_limit_l_min -19
_diffrn_reflns_number 23938
_diffrn_reflns_point_group_measured_fraction_full 0.991
_diffrn_reflns_point_group_measured_fraction_max 0.983
_diffrn_reflns_theta_full 25.242
_diffrn_reflns_theta_max 27.487
_diffrn_reflns_theta_min 3.008
_diffrn_source 'fine-focus sealed tube'
_exptl_absorpt_coefficient_mu 1.906
_exptl_absorpt_correction_T_max 0.473
_exptl_absorpt_correction_T_min 0.319
_exptl_absorpt_correction_type multi-scan
_exptl_absorpt_process_details 'Jacobson, R. (1998) Private communication'
_exptl_crystal_colour colorless
_exptl_crystal_density_diffrn 1.224
_exptl_crystal_description prism
_exptl_crystal_F_000 986
_exptl_crystal_size_max 0.80
_exptl_crystal_size_mid 0.40
_exptl_crystal_size_min 0.20
_refine_diff_density_max 0.924
_refine_diff_density_min -1.296
_refine_diff_density_rms 0.105
_refine_ls_extinction_method none
_refine_ls_goodness_of_fit_ref 1.085
_refine_ls_hydrogen_treatment constr
_refine_ls_matrix_type full
_refine_ls_number_parameters 619
_refine_ls_number_reflns 11585
_refine_ls_number_restraints 341
_refine_ls_restrained_S_all 1.082
_refine_ls_R_factor_all 0.0601
_refine_ls_R_factor_gt 0.0492
_refine_ls_shift/su_max 0.002
_refine_ls_shift/su_mean 0.000
_refine_ls_structure_factor_coef Fsqd
_refine_ls_weighting_details 'w=1/[\s^2^(Fo^2^)+(0.0532P)^2^+1.9688P] where P=(Fo^2^+2Fc^2^)/3'
_refine_ls_weighting_scheme calc
_refine_ls_wR_factor_gt 0.1178
_refine_ls_wR_factor_ref 0.1272
_reflns_Friedel_coverage 0.000
_reflns_number_gt 9976
_reflns_number_total 11585
_reflns_threshold_expression 'I > 2\s(I)'
_cod_data_source_file c5nj00506j2.cif
_cod_data_source_block shelxl
_cod_depositor_comments 'Adding full bibliography for 7054947--7054948.cif.'
_cod_database_code 7054948
_shelx_shelxl_version_number 2014/7
_shelx_space_group_comment
;
The symmetry employed for this shelxl refinement is uniquely defined
by the following loop, which should always be used as a source of
symmetry information in preference to the above space-group names.
They are only intended as comments.
;

loop_
_space_group_symop_operation_xyz
'x, y, z'
'-x, -y, -z'

loop_
_atom_site_label
_atom_site_type_symbol
_atom_site_fract_x
_atom_site_fract_y
_atom_site_fract_z
_atom_site_U_iso_or_equiv
_atom_site_adp_type
_atom_site_occupancy
_atom_site_site_symmetry_order
_atom_site_calc_flag
_atom_site_refinement_flags_posn
_atom_site_refinement_flags_adp
_atom_site_refinement_flags_occupancy
_atom_site_disorder_assembly
_atom_site_disorder_group
Yb Yb 0.97614(2) 0.61895(2) 0.59950(2) 0.03633(8) Uani 1 1 d . . . . .
Si1 Si 1.06805(15) 0.60483(16) 0.81396(13) 0.0583(4) Uani 1 1 d . . . . .
Si2 Si 0.99456(16) 0.79931(15) 0.83321(13) 0.0638(5) Uani 1 1 d . . . . .
O1 O 0.8667(3) 0.6808(3) 0.5233(3) 0.0453(8) Uani 1 1 d . . . . .
O2 O 0.9050(3) 0.4421(3) 0.4660(3) 0.0425(8) Uani 1 1 d . . . . .
O3 O 1.0886(3) 0.7752(3) 0.6126(3) 0.0566(10) Uani 1 1 d . . . . .
N1 N 0.6856(3) 0.6175(4) 0.4874(4) 0.0494(11) Uani 1 1 d . . . . .
N2 N 0.8133(3) 0.4955(3) 0.5624(3) 0.0375(9) Uani 1 1 d . . . . .
N3 N 1.0151(4) 0.6854(3) 0.7619(3) 0.0455(11) Uani 1 1 d . . . . .
C1 C 0.7663(4) 0.6499(4) 0.4674(4) 0.0493(13) Uani 1 1 d . . . . .
C2 C 0.7452(4) 0.6563(5) 0.3674(4) 0.0486(13) Uani 1 1 d . . . . .
C3 C 0.8082(5) 0.7352(5) 0.3560(5) 0.0629(17) Uani 1 1 d . . . . .
H3 H 0.8642 0.7843 0.4102 0.075 Uiso 1 1 calc R U . . .
C4 C 0.7889(6) 0.7417(6) 0.2651(5) 0.0698(19) Uani 1 1 d . . . . .
H4 H 0.8323 0.7958 0.2598 0.084 Uiso 1 1 calc R U . . .
C5 C 0.7076(6) 0.6709(6) 0.1818(5) 0.0666(18) Uani 1 1 d . . . . .
C6 C 0.6467(6) 0.5916(6) 0.1940(5) 0.0701(19) Uani 1 1 d . . . . .
H6 H 0.5923 0.5409 0.1394 0.084 Uiso 1 1 calc R U . . .
C7 C 0.6642(5) 0.5853(5) 0.2846(5) 0.0623(17) Uani 1 1 d . . . . .
H7 H 0.6201 0.5317 0.2899 0.075 Uiso 1 1 calc R U . . .
C8 C 0.6867(8) 0.6770(7) 0.0818(6) 0.100(3) Uani 1 1 d D . . . .
C9 C 0.662(2) 0.5685(17) 0.0015(14) 0.146(6) Uani 0.5 1 d D U P A 1
H9A H 0.7210 0.5618 -0.0197 0.218 Uiso 0.5 1 calc R U P A 1
H9B H 0.6015 0.5592 -0.0535 0.218 Uiso 0.5 1 calc R U P A 1
H9C H 0.6469 0.5161 0.0270 0.218 Uiso 0.5 1 calc R U P A 1
C10 C 0.766(3) 0.767(2) 0.082(4) 0.102(10) Uani 0.5 1 d D U P A 1
H10A H 0.7685 0.8323 0.1317 0.154 Uiso 0.5 1 calc R U P A 1
H10B H 0.7434 0.7718 0.0184 0.154 Uiso 0.5 1 calc R U P A 1
H10C H 0.8340 0.7548 0.0953 0.154 Uiso 0.5 1 calc R U P A 1
C11 C 0.5716(16) 0.692(3) 0.0531(12) 0.123(6) Uani 0.5 1 d D U P A 1
H11A H 0.5231 0.6336 0.0513 0.185 Uiso 0.5 1 calc R U P A 1
H11B H 0.5519 0.6957 -0.0106 0.185 Uiso 0.5 1 calc R U P A 1
H11C H 0.5699 0.7558 0.1014 0.185 Uiso 0.5 1 calc R U P A 1
C9A C 0.7412(19) 0.6002(19) 0.0272(14) 0.138(7) Uani 0.5 1 d D U P A 2
H9AA H 0.8161 0.6254 0.0606 0.207 Uiso 0.5 1 calc R U P A 2
H9AB H 0.7246 0.5958 -0.0394 0.207 Uiso 0.5 1 calc R U P A 2
H9AC H 0.7168 0.5320 0.0265 0.207 Uiso 0.5 1 calc R U P A 2
C10A C 0.733(3) 0.788(2) 0.091(5) 0.113(11) Uani 0.5 1 d D U P A 2
H10D H 0.6982 0.8357 0.1236 0.170 Uiso 0.5 1 calc R U P A 2
H10E H 0.7227 0.7883 0.0263 0.170 Uiso 0.5 1 calc R U P A 2
H10F H 0.8069 0.8108 0.1286 0.170 Uiso 0.5 1 calc R U P A 2
C11A C 0.5732(17) 0.658(3) 0.0149(14) 0.139(6) Uani 0.5 1 d D U P A 2
H11D H 0.5380 0.5845 -0.0125 0.209 Uiso 0.5 1 calc R U P A 2
H11E H 0.5742 0.6808 -0.0376 0.209 Uiso 0.5 1 calc R U P A 2
H11F H 0.5365 0.6970 0.0530 0.209 Uiso 0.5 1 calc R U P A 2
C12 C 0.7013(4) 0.6143(4) 0.5838(4) 0.0449(12) Uani 1 1 d . . . . .
H12 H 0.7645 0.6690 0.6325 0.054 Uiso 1 1 calc R U . . .
C13 C 0.6061(5) 0.6334(6) 0.6124(5) 0.0615(17) Uani 1 1 d . . . . .
H13A H 0.6027 0.7044 0.6207 0.074 Uiso 1 1 calc R U . . .
H13B H 0.5430 0.5857 0.5588 0.074 Uiso 1 1 calc R U . . .
C14 C 0.6067(6) 0.6189(6) 0.7063(5) 0.074(2) Uani 1 1 d . . . . .
H14A H 0.5416 0.6273 0.7174 0.089 Uiso 1 1 calc R U . . .
H14B H 0.6646 0.6720 0.7620 0.089 Uiso 1 1 calc R U . . .
C15 C 0.6184(5) 0.5100(6) 0.6981(5) 0.0705(19) Uani 1 1 d . . . . .
H15A H 0.5573 0.4571 0.6460 0.085 Uiso 1 1 calc R U . . .
H15B H 0.6220 0.5026 0.7596 0.085 Uiso 1 1 calc R U . . .
C16 C 0.7181(5) 0.4927(5) 0.6754(5) 0.0576(15) Uani 1 1 d . . . . .
H16A H 0.7796 0.5428 0.7293 0.069 Uiso 1 1 calc R U . . .
H16B H 0.7235 0.4226 0.6690 0.069 Uiso 1 1 calc R U . . .
C17 C 0.7146(4) 0.5063(4) 0.5800(4) 0.0426(12) Uani 1 1 d . . . . .
H17 H 0.6557 0.4516 0.5251 0.051 Uiso 1 1 calc R U . . .
C18 C 0.8140(4) 0.4276(4) 0.4805(4) 0.0403(11) Uani 1 1 d . . . . .
C19 C 0.7236(4) 0.3407(4) 0.4052(4) 0.0403(11) Uani 1 1 d . . . . .
C20 C 0.6927(4) 0.3293(4) 0.3067(4) 0.0495(13) Uani 1 1 d . . . . .
H20 H 0.7298 0.3761 0.2885 0.059 Uiso 1 1 calc R U . . .
C21 C 0.6074(5) 0.2492(5) 0.2363(4) 0.0536(14) Uani 1 1 d . . . . .
H21 H 0.5869 0.2450 0.1717 0.064 Uiso 1 1 calc R U . . .
C22 C 0.5511(4) 0.1747(4) 0.2576(4) 0.0478(13) Uani 1 1 d . . . . .
C23 C 0.5830(4) 0.1859(4) 0.3550(4) 0.0510(14) Uani 1 1 d . . . . .
H23 H 0.5470 0.1378 0.3727 0.061 Uiso 1 1 calc R U . . .
C24 C 0.6676(4) 0.2673(4) 0.4272(4) 0.0473(13) Uani 1 1 d . . . . .
H24 H 0.6868 0.2724 0.4921 0.057 Uiso 1 1 calc R U . . .
C25 C 0.4600(6) 0.0830(5) 0.1784(5) 0.0699(16) Uani 1 1 d . U . . .
C26 C 0.5040(7) -0.0097(6) 0.1465(7) 0.115(3) Uani 1 1 d . U . . .
H26A H 0.5283 -0.0304 0.2007 0.172 Uiso 1 1 calc R U . . .
H26B H 0.5617 0.0093 0.1260 0.172 Uiso 1 1 calc R U . . .
H26C H 0.4501 -0.0671 0.0924 0.172 Uiso 1 1 calc R U . . .
C27 C 0.3750(6) 0.0558(7) 0.2167(6) 0.114(3) Uani 1 1 d . U . . .
H27A H 0.3147 0.0059 0.1629 0.171 Uiso 1 1 calc R U . . .
H27B H 0.3558 0.1182 0.2479 0.171 Uiso 1 1 calc R U . . .
H27C H 0.4000 0.0259 0.2638 0.171 Uiso 1 1 calc R U . . .
C28 C 0.4118(7) 0.1065(7) 0.0890(6) 0.103(3) Uani 1 1 d . U . . .
H28A H 0.3475 0.0534 0.0464 0.155 Uiso 1 1 calc R U . . .
H28B H 0.4601 0.1072 0.0539 0.155 Uiso 1 1 calc R U . . .
H28C H 0.3973 0.1738 0.1098 0.155 Uiso 1 1 calc R U . . .
C29 C 1.0598(6) 0.4805(5) 0.7112(5) 0.0699(19) Uani 1 1 d . . . . .
H29A H 0.9874 0.4460 0.6708 0.105 Uiso 1 1 calc R U . . .
H29B H 1.0900 0.4347 0.7387 0.105 Uiso 1 1 calc R U . . .
H29C H 1.0978 0.4972 0.6717 0.105 Uiso 1 1 calc R U . . .
C30 C 0.9966(7) 0.5607(7) 0.8901(6) 0.095(3) Uani 1 1 d . . . . .
H30A H 1.0050 0.6201 0.9484 0.143 Uiso 1 1 calc R U . . .
H30B H 1.0256 0.5092 0.9089 0.143 Uiso 1 1 calc R U . . .
H30C H 0.9231 0.5307 0.8517 0.143 Uiso 1 1 calc R U . . .
C31 C 1.2119(6) 0.6631(7) 0.8959(5) 0.091(3) Uani 1 1 d . . . . .
H31A H 1.2456 0.7104 0.8732 0.137 Uiso 1 1 calc R U . . .
H31B H 1.2462 0.6077 0.8933 0.137 Uiso 1 1 calc R U . . .
H31C H 1.2167 0.7007 0.9627 0.137 Uiso 1 1 calc R U . . .
C32 C 0.9034(7) 0.7769(7) 0.9003(6) 0.096(3) Uani 1 1 d . . . . .
H32A H 0.8422 0.7208 0.8555 0.145 Uiso 1 1 calc R U . . .
H32B H 0.8826 0.8399 0.9263 0.145 Uiso 1 1 calc R U . . .
H32C H 0.9388 0.7587 0.9535 0.145 Uiso 1 1 calc R U . . .
C33 C 1.1179(7) 0.8941(7) 0.9351(6) 0.106(3) Uani 1 1 d . . . . .
H33A H 1.1434 0.8637 0.9817 0.159 Uiso 1 1 calc R U . . .
H33B H 1.1024 0.9583 0.9679 0.159 Uiso 1 1 calc R U . . .
H33C H 1.1707 0.9086 0.9075 0.159 Uiso 1 1 calc R U . . .
C34 C 0.9342(6) 0.8686(5) 0.7609(6) 0.092(3) Uani 1 1 d . . . . .
H34A H 0.9881 0.9139 0.7529 0.138 Uiso 1 1 calc R U . . .
H34B H 0.8954 0.9097 0.7943 0.138 Uiso 1 1 calc R U . . .
H34C H 0.8874 0.8187 0.6972 0.138 Uiso 1 1 calc R U . . .
C35 C 1.1674(6) 0.8632(5) 0.6956(5) 0.0697(19) Uani 1 1 d D . . . .
H35A H 1.2381 0.8567 0.7010 0.084 Uiso 1 1 calc R U . B 1
H35B H 1.1566 0.8703 0.7572 0.084 Uiso 1 1 calc R U . B 1
C36 C 1.146(3) 0.957(2) 0.666(3) 0.117(6) Uani 0.5 1 d D U P C 1
H36A H 1.1143 0.9990 0.7085 0.140 Uiso 0.5 1 calc R U P C 1
H36B H 1.2116 1.0009 0.6723 0.140 Uiso 0.5 1 calc R U P C 1
C37 C 1.072(2) 0.9078(13) 0.560(3) 0.114(6) Uani 0.5 1 d D U P C 1
H37A H 1.0005 0.9100 0.5557 0.137 Uiso 0.5 1 calc R U P C 1
H37B H 1.0940 0.9436 0.5212 0.137 Uiso 0.5 1 calc R U P C 1
C36A C 1.180(3) 0.956(2) 0.667(3) 0.118(6) Uani 0.5 1 d D U P C 2
H36C H 1.1567 1.0116 0.7063 0.142 Uiso 0.5 1 calc R U P C 2
H36D H 1.2534 0.9838 0.6765 0.142 Uiso 0.5 1 calc R U P C 2
C37A C 1.114(2) 0.9175(13) 0.560(3) 0.116(6) Uani 0.5 1 d D U P C 2
H37C H 1.1546 0.9375 0.5226 0.140 Uiso 0.5 1 calc R U P C 2
H37D H 1.0533 0.9458 0.5516 0.140 Uiso 0.5 1 calc R U P C 2
C38 C 1.0804(6) 0.7982(6) 0.5257(6) 0.081(2) Uani 1 1 d D . . . .
H38A H 1.0184 0.7516 0.4701 0.097 Uiso 1 1 calc R U . C 1
H38B H 1.1424 0.7932 0.5073 0.097 Uiso 1 1 calc R U . C 1
O4 O 0.580(3) 0.928(2) 0.363(2) 0.237(5) Uani 0.5 1 d D U P D 1
C39 C 0.659(3) 0.935(3) 0.451(3) 0.237(5) Uani 0.5 1 d D U P D 1
H39C H 0.6920 1.0078 0.4963 0.285 Uiso 0.5 1 calc R U P D 1
H39D H 0.7134 0.9030 0.4349 0.285 Uiso 0.5 1 calc R U P D 1
C40 C 0.600(4) 0.876(4) 0.497(3) 0.237(5) Uani 0.5 1 d D U P D 1
H40C H 0.6468 0.8463 0.5347 0.284 Uiso 0.5 1 calc R U P D 1
H40D H 0.5721 0.9219 0.5404 0.284 Uiso 0.5 1 calc R U P D 1
C41 C 0.513(5) 0.790(4) 0.411(3) 0.237(5) Uani 0.5 1 d D U P D 1
H41C H 0.4459 0.7874 0.4210 0.285 Uiso 0.5 1 calc R U P D 1
H41D H 0.5271 0.7216 0.3999 0.285 Uiso 0.5 1 calc R U P D 1
C42 C 0.514(5) 0.822(3) 0.324(3) 0.238(5) Uani 0.5 1 d D U P D 1
H42C H 0.5404 0.7744 0.2799 0.286 Uiso 0.5 1 calc R U P D 1
H42D H 0.4426 0.8189 0.2863 0.286 Uiso 0.5 1 calc R U P D 1
O4A O 0.569(3) 0.854(3) 0.351(2) 0.239(5) Uani 0.5 1 d D U P E 2
C39A C 0.610(4) 0.949(3) 0.438(3) 0.238(5) Uani 0.5 1 d D U P E 2
H39A H 0.5553 0.9809 0.4529 0.286 Uiso 0.5 1 calc R U P E 2
H39B H 0.6646 0.9990 0.4351 0.286 Uiso 0.5 1 calc R U P E 2
C40A C 0.653(3) 0.895(3) 0.507(3) 0.237(5) Uani 0.5 1 d D U P E 2
H40A H 0.6607 0.9318 0.5755 0.285 Uiso 0.5 1 calc R U P E 2
H40B H 0.7133 0.8696 0.4998 0.285 Uiso 0.5 1 calc R U P E 2
C41A C 0.545(4) 0.816(4) 0.442(3) 0.237(5) Uani 0.5 1 d D U P E 2
H41A H 0.5485 0.7556 0.4587 0.285 Uiso 0.5 1 calc R U P E 2
H41B H 0.4961 0.8471 0.4694 0.285 Uiso 0.5 1 calc R U P E 2
C42A C 0.486(3) 0.769(3) 0.331(3) 0.239(5) Uani 0.5 1 d D U P E 2
H42A H 0.4915 0.6997 0.2953 0.287 Uiso 0.5 1 calc R U P E 2
H42B H 0.4156 0.7776 0.3099 0.287 Uiso 0.5 1 calc R U P E 2
O5 O 0.124(2) 0.8145(19) 0.3187(17) 0.219(6) Uani 0.5 1 d D U P . .
C43 C 0.099(3) 0.890(2) 0.291(2) 0.219(6) Uani 0.5 1 d D U P . .
H43A H 0.1497 0.9581 0.3287 0.263 Uiso 0.5 1 calc R U P . .
H43B H 0.0278 0.8959 0.2859 0.263 Uiso 0.5 1 calc R U P . .
C44 C 0.109(3) 0.832(2) 0.196(2) 0.218(6) Uani 0.5 1 d D U P . .
H44A H 0.1375 0.8841 0.1742 0.262 Uiso 0.5 1 calc R U P . .
H44B H 0.0384 0.7958 0.1494 0.262 Uiso 0.5 1 calc R U P . .
C45 C 0.172(3) 0.754(3) 0.184(2) 0.220(6) Uani 0.5 1 d D U P . .
H45A H 0.1323 0.6863 0.1323 0.264 Uiso 0.5 1 calc R U P . .
H45B H 0.2375 0.7792 0.1766 0.264 Uiso 0.5 1 calc R U P . .
C46 C 0.185(3) 0.757(3) 0.284(2) 0.219(6) Uani 0.5 1 d D U P . .
H46A H 0.1640 0.6866 0.2813 0.263 Uiso 0.5 1 calc R U P . .
H46B H 0.2578 0.7888 0.3268 0.263 Uiso 0.5 1 calc R U P . .

loop_
_atom_site_aniso_label
_atom_site_aniso_U_11
_atom_site_aniso_U_22
_atom_site_aniso_U_33
_atom_site_aniso_U_23
_atom_site_aniso_U_13
_atom_site_aniso_U_12
Yb 0.02963(11) 0.03811(13) 0.03487(12) 0.00861(9) 0.01008(8) 0.00641(9)
Si1 0.0554(10) 0.0760(13) 0.0452(9) 0.0274(9) 0.0161(8) 0.0156(9)
Si2 0.0625(11) 0.0552(11) 0.0494(10) -0.0024(8) 0.0173(9) 0.0044(9)
O1 0.0348(19) 0.051(2) 0.046(2) 0.0202(18) 0.0058(16) 0.0117(17)
O2 0.0309(17) 0.041(2) 0.051(2) 0.0097(17) 0.0180(16) 0.0080(15)
O3 0.050(2) 0.045(2) 0.065(3) 0.021(2) 0.012(2) 0.0024(19)
N1 0.034(2) 0.053(3) 0.058(3) 0.020(2) 0.013(2) 0.016(2)
N2 0.032(2) 0.045(2) 0.0297(19) 0.0088(18) 0.0116(17) 0.0076(18)
N3 0.053(3) 0.045(3) 0.026(2) 0.0026(18) 0.0136(19) 0.005(2)
C1 0.039(3) 0.047(3) 0.055(3) 0.018(3) 0.007(2) 0.016(3)
C2 0.040(3) 0.056(3) 0.046(3) 0.021(3) 0.009(2) 0.011(3)
C3 0.059(4) 0.062(4) 0.058(4) 0.027(3) 0.007(3) 0.005(3)
C4 0.072(5) 0.070(5) 0.070(4) 0.039(4) 0.018(4) 0.012(4)
C5 0.079(5) 0.071(5) 0.051(4) 0.030(3) 0.017(3) 0.020(4)
C6 0.073(5) 0.072(5) 0.049(4) 0.022(3) 0.005(3) 0.007(4)
C7 0.054(4) 0.064(4) 0.054(4) 0.024(3) 0.002(3) 0.002(3)
C8 0.130(8) 0.098(7) 0.062(5) 0.043(5) 0.017(5) 0.010(6)
C9 0.183(14) 0.175(15) 0.051(8) 0.042(9) 0.016(10) 0.021(12)
C10 0.11(2) 0.148(15) 0.076(11) 0.075(15) 0.037(15) 0.029(13)
C11 0.151(12) 0.173(17) 0.037(9) 0.058(11) 0.003(9) 0.035(11)
C9A 0.186(16) 0.171(16) 0.044(8) 0.045(10) 0.024(11) 0.035(14)
C10A 0.12(2) 0.150(16) 0.081(13) 0.072(14) 0.025(17) 0.028(14)
C11A 0.166(12) 0.178(16) 0.048(9) 0.053(11) 0.001(9) 0.022(11)
C12 0.037(3) 0.051(3) 0.045(3) 0.013(3) 0.017(2) 0.014(2)
C13 0.050(3) 0.071(4) 0.062(4) 0.015(3) 0.024(3) 0.025(3)
C14 0.065(4) 0.087(5) 0.073(5) 0.015(4) 0.041(4) 0.032(4)
C15 0.057(4) 0.089(5) 0.071(4) 0.028(4) 0.036(4) 0.016(4)
C16 0.052(3) 0.061(4) 0.064(4) 0.023(3) 0.027(3) 0.015(3)
C17 0.036(3) 0.054(3) 0.033(2) 0.008(2) 0.018(2) 0.008(2)
C18 0.026(2) 0.045(3) 0.048(3) 0.019(2) 0.010(2) 0.005(2)
C19 0.030(2) 0.037(3) 0.047(3) 0.009(2) 0.013(2) 0.007(2)
C20 0.043(3) 0.045(3) 0.048(3) 0.011(3) 0.013(3) -0.001(2)
C21 0.048(3) 0.056(4) 0.045(3) 0.015(3) 0.010(3) 0.003(3)
C22 0.035(3) 0.046(3) 0.046(3) 0.007(3) 0.009(2) 0.000(2)
C23 0.045(3) 0.044(3) 0.054(3) 0.014(3) 0.017(3) -0.005(2)
C24 0.041(3) 0.047(3) 0.044(3) 0.014(3) 0.009(2) 0.002(2)
C25 0.061(3) 0.056(3) 0.063(3) 0.009(3) 0.006(3) -0.009(3)
C26 0.101(5) 0.061(4) 0.108(6) -0.016(4) -0.005(4) 0.004(4)
C27 0.076(5) 0.110(6) 0.089(5) 0.001(4) 0.015(4) -0.048(4)
C28 0.088(5) 0.084(5) 0.075(4) 0.017(4) -0.022(4) -0.026(4)
C29 0.079(5) 0.063(4) 0.075(5) 0.035(4) 0.023(4) 0.026(4)
C30 0.111(7) 0.127(8) 0.079(5) 0.063(6) 0.050(5) 0.035(6)
C31 0.063(5) 0.137(8) 0.063(5) 0.043(5) 0.005(4) 0.024(5)
C32 0.118(7) 0.100(6) 0.074(5) 0.013(5) 0.063(5) 0.030(6)
C33 0.109(7) 0.080(6) 0.066(5) -0.016(4) 0.012(5) -0.014(5)
C34 0.064(5) 0.049(4) 0.119(7) -0.010(4) 0.014(4) 0.022(4)
C35 0.062(4) 0.047(4) 0.080(5) 0.007(3) 0.022(4) 0.001(3)
C36 0.094(17) 0.065(5) 0.184(9) 0.065(6) 0.029(13) -0.001(8)
C37 0.092(17) 0.066(5) 0.183(9) 0.070(6) 0.029(13) 0.002(7)
C36A 0.095(17) 0.066(5) 0.185(9) 0.066(6) 0.027(13) -0.002(8)
C37A 0.096(17) 0.065(5) 0.184(9) 0.071(7) 0.027(13) 0.001(8)
C38 0.069(5) 0.096(6) 0.085(5) 0.058(5) 0.019(4) 0.004(4)
O4 0.301(15) 0.154(10) 0.233(12) 0.096(9) 0.063(11) 0.000(10)
C39 0.300(15) 0.155(10) 0.232(12) 0.095(9) 0.064(11) 0.000(10)
C40 0.300(15) 0.155(10) 0.232(12) 0.095(9) 0.064(11) 0.000(10)
C41 0.300(15) 0.155(10) 0.232(12) 0.095(9) 0.064(11) -0.001(10)
C42 0.300(15) 0.155(10) 0.233(12) 0.095(9) 0.064(11) -0.001(10)
O4A 0.301(15) 0.156(10) 0.233(11) 0.094(9) 0.063(11) 0.000(10)
C39A 0.300(15) 0.155(10) 0.233(12) 0.095(9) 0.064(11) 0.000(10)
C40A 0.300(15) 0.155(10) 0.232(12) 0.095(9) 0.065(12) 0.000(10)
C41A 0.300(15) 0.155(10) 0.233(12) 0.095(9) 0.064(11) 0.000(10)
C42A 0.301(15) 0.156(10) 0.234(12) 0.094(9) 0.063(12) -0.001(10)
O5 0.321(18) 0.211(16) 0.214(13) 0.140(12) 0.134(12) 0.109(11)
C43 0.319(18) 0.210(16) 0.215(13) 0.138(12) 0.131(13) 0.113(11)
C44 0.319(18) 0.210(16) 0.212(13) 0.139(12) 0.130(12) 0.112(11)
C45 0.319(18) 0.211(16) 0.213(13) 0.135(13) 0.131(13) 0.111(11)
C46 0.320(18) 0.208(16) 0.215(13) 0.140(12) 0.129(13) 0.112(11)

loop_
_atom_type_symbol
_atom_type_description
_atom_type_scat_dispersion_real
_atom_type_scat_dispersion_imag
_atom_type_scat_source
C C 0.0033 0.0016 'International Tables Vol C Tables 4.2.6.8 and 6.1.1.4'
H H 0.0000 0.0000 'International Tables Vol C Tables 4.2.6.8 and 6.1.1.4'
N N 0.0061 0.0033 'International Tables Vol C Tables 4.2.6.8 and 6.1.1.4'
O O 0.0106 0.0060 'International Tables Vol C Tables 4.2.6.8 and 6.1.1.4'
Si Si 0.0817 0.0704 'International Tables Vol C Tables 4.2.6.8 and 6.1.1.4'
Yb Yb -0.3850 5.5486 'International Tables Vol C Tables 4.2.6.8 and 6.1.1.4'

loop_
_geom_angle_atom_site_label_1
_geom_angle_atom_site_label_2
_geom_angle_atom_site_label_3
_geom_angle
_geom_angle_site_symmetry_1
_geom_angle_site_symmetry_3
O1 Yb N3 114.15(17) . .
O1 Yb O2 119.41(16) . 2_766
N3 Yb O2 120.20(16) . 2_766
O1 Yb O3 78.52(18) . .
N3 Yb O3 89.78(17) . .
O2 Yb O3 77.00(18) 2_766 .
O1 Yb N2 79.13(19) . .
N3 Yb N2 95.98(15) . .
O2 Yb N2 117.85(17) 2_766 .
O3 Yb N2 157.34(15) . .
O1 Yb O2 92.77(18) . .
N3 Yb O2 135.98(16) . .
O2 Yb O2 65.68(15) 2_766 .
O3 Yb O2 130.97(16) . .
N2 Yb O2 53.93(14) . .
O1 Yb C18 81.9(2) . .
N3 Yb C18 119.56(16) . .
O2 Yb C18 92.96(17) 2_766 .
O3 Yb C18 149.62(16) . .
N2 Yb C18 26.88(13) . .
O2 Yb C18 27.50(13) . .
O1 Yb Yb 108.03(15) . 2_766
N3 Yb Yb 137.10(13) . 2_766
O2 Yb Yb 34.42(9) 2_766 2_766
O3 Yb Yb 106.17(16) . 2_766
N2 Yb Yb 84.31(14) . 2_766
O2 Yb Yb 31.26(9) . 2_766
C18 Yb Yb 58.61(14) . 2_766
N3 Si1 C29 108.1(3) . .
N3 Si1 C31 114.0(3) . .
C29 Si1 C31 107.1(4) . .
N3 Si1 C30 115.3(3) . .
C29 Si1 C30 105.4(4) . .
C31 Si1 C30 106.4(4) . .
N3 Si2 C34 112.7(3) . .
N3 Si2 C32 113.4(3) . .
C34 Si2 C32 104.6(4) . .
N3 Si2 C33 113.7(4) . .
C34 Si2 C33 108.1(4) . .
C32 Si2 C33 103.5(4) . .
C1 O1 Yb 137.4(4) . .
C18 O2 Yb 151.6(3) . 2_766
C18 O2 Yb 93.1(3) . .
Yb O2 Yb 114.32(15) 2_766 .
C38 O3 C35 106.7(5) . .
C38 O3 Yb 120.1(4) . .
C35 O3 Yb 133.1(4) . .
C1 N1 C12 118.9(5) . .
C18 N2 C17 121.7(4) . .
C18 N2 Yb 96.5(3) . .
C17 N2 Yb 133.7(3) . .
Si1 N3 Si2 121.0(3) . .
Si1 N3 Yb 111.2(2) . .
Si2 N3 Yb 127.8(3) . .
N1 C1 O1 128.8(6) . .
N1 C1 C2 116.7(5) . .
O1 C1 C2 114.5(5) . .
C7 C2 C3 117.1(6) . .
C7 C2 C1 122.3(6) . .
C3 C2 C1 120.6(5) . .
C4 C3 C2 120.8(6) . .
C4 C3 H3 119.6 . .
C2 C3 H3 119.6 . .
C5 C4 C3 122.4(7) . .
C5 C4 H4 118.8 . .
C3 C4 H4 118.8 . .
C4 C5 C6 116.1(6) . .
C4 C5 C8 122.7(7) . .
C6 C5 C8 121.2(7) . .
C7 C6 C5 122.0(7) . .
C7 C6 H6 119.0 . .
C5 C6 H6 119.0 . .
C2 C7 C6 121.6(6) . .
C2 C7 H7 119.2 . .
C6 C7 H7 119.2 . .
C5 C8 C9 110.7(11) . .
C5 C8 C11A 120.0(12) . .
C5 C8 C10 114(2) . .
C9 C8 C10 118(2) . .
C5 C8 C10A 112(3) . .
C11A C8 C10A 99(3) . .
C5 C8 C9A 106.0(10) . .
C11A C8 C9A 110.4(14) . .
C10A C8 C9A 109(2) . .
C5 C8 C11 104.4(10) . .
C9 C8 C11 97.1(16) . .
C10 C8 C11 111(2) . .
C8 C9 H9A 109.5 . .
C8 C9 H9B 109.5 . .
H9A C9 H9B 109.5 . .
C8 C9 H9C 109.5 . .
H9A C9 H9C 109.5 . .
H9B C9 H9C 109.5 . .
C8 C10 H10A 109.5 . .
C8 C10 H10B 109.5 . .
H10A C10 H10B 109.5 . .
C8 C10 H10C 109.5 . .
H10A C10 H10C 109.5 . .
H10B C10 H10C 109.5 . .
C8 C11 H11A 109.5 . .
C8 C11 H11B 109.5 . .
H11A C11 H11B 109.5 . .
C8 C11 H11C 109.5 . .
H11A C11 H11C 109.5 . .
H11B C11 H11C 109.5 . .
C8 C9A H9AA 109.5 . .
C8 C9A H9AB 109.5 . .
H9AA C9A H9AB 109.5 . .
C8 C9A H9AC 109.5 . .
H9AA C9A H9AC 109.5 . .
H9AB C9A H9AC 109.5 . .
C8 C10A H10D 109.5 . .
C8 C10A H10E 109.5 . .
H10D C10A H10E 109.5 . .
C8 C10A H10F 109.5 . .
H10D C10A H10F 109.5 . .
H10E C10A H10F 109.5 . .
C8 C11A H11D 109.5 . .
C8 C11A H11E 109.5 . .
H11D C11A H11E 109.5 . .
C8 C11A H11F 109.5 . .
H11D C11A H11F 109.5 . .
H11E C11A H11F 109.5 . .
N1 C12 C13 108.9(5) . .
N1 C12 C17 109.5(4) . .
C13 C12 C17 109.8(5) . .
N1 C12 H12 109.5 . .
C13 C12 H12 109.5 . .
C17 C12 H12 109.5 . .
C14 C13 C12 114.1(5) . .
C14 C13 H13A 108.7 . .
C12 C13 H13A 108.7 . .
C14 C13 H13B 108.7 . .
C12 C13 H13B 108.7 . .
H13A C13 H13B 107.6 . .
C13 C14 C15 110.1(5) . .
C13 C14 H14A 109.6 . .
C15 C14 H14A 109.6 . .
C13 C14 H14B 109.6 . .
C15 C14 H14B 109.6 . .
H14A C14 H14B 108.2 . .
C14 C15 C16 110.7(6) . .
C14 C15 H15A 109.5 . .
C16 C15 H15A 109.5 . .
C14 C15 H15B 109.5 . .
C16 C15 H15B 109.5 . .
H15A C15 H15B 108.1 . .
C17 C16 C15 110.1(5) . .
C17 C16 H16A 109.6 . .
C15 C16 H16A 109.6 . .
C17 C16 H16B 109.6 . .
C15 C16 H16B 109.6 . .
H16A C16 H16B 108.2 . .
N2 C17 C16 109.4(4) . .
N2 C17 C12 108.1(4) . .
C16 C17 C12 112.2(4) . .
N2 C17 H17 109.0 . .
C16 C17 H17 109.0 . .
C12 C17 H17 109.0 . .
N2 C18 O2 114.6(5) . .
N2 C18 C19 125.8(4) . .
O2 C18 C19 119.6(5) . .
N2 C18 Yb 56.6(3) . .
O2 C18 Yb 59.4(3) . .
C19 C18 Yb 167.8(4) . .
C24 C19 C20 117.2(5) . .
C24 C19 C18 122.6(5) . .
C20 C19 C18 120.2(5) . .
C21 C20 C19 120.5(5) . .
C21 C20 H20 119.8 . .
C19 C20 H20 119.8 . .
C20 C21 C22 122.7(6) . .
C20 C21 H21 118.6 . .
C22 C21 H21 118.6 . .
C23 C22 C21 116.3(5) . .
C23 C22 C25 121.1(5) . .
C21 C22 C25 122.5(6) . .
C22 C23 C24 121.7(5) . .
C22 C23 H23 119.2 . .
C24 C23 H23 119.2 . .
C19 C24 C23 121.6(5) . .
C19 C24 H24 119.2 . .
C23 C24 H24 119.2 . .
C27 C25 C26 109.5(8) . .
C27 C25 C28 108.3(7) . .
C26 C25 C28 108.3(7) . .
C27 C25 C22 111.7(6) . .
C26 C25 C22 107.3(6) . .
C28 C25 C22 111.8(6) . .
C25 C26 H26A 109.5 . .
C25 C26 H26B 109.5 . .
H26A C26 H26B 109.5 . .
C25 C26 H26C 109.5 . .
H26A C26 H26C 109.5 . .
H26B C26 H26C 109.5 . .
C25 C27 H27A 109.5 . .
C25 C27 H27B 109.5 . .
H27A C27 H27B 109.5 . .
C25 C27 H27C 109.5 . .
H27A C27 H27C 109.5 . .
H27B C27 H27C 109.5 . .
C25 C28 H28A 109.5 . .
C25 C28 H28B 109.5 . .
H28A C28 H28B 109.5 . .
C25 C28 H28C 109.5 . .
H28A C28 H28C 109.5 . .
H28B C28 H28C 109.5 . .
Si1 C29 H29A 109.5 . .
Si1 C29 H29B 109.5 . .
H29A C29 H29B 109.5 . .
Si1 C29 H29C 109.5 . .
H29A C29 H29C 109.5 . .
H29B C29 H29C 109.5 . .
Si1 C30 H30A 109.5 . .
Si1 C30 H30B 109.5 . .
H30A C30 H30B 109.5 . .
Si1 C30 H30C 109.5 . .
H30A C30 H30C 109.5 . .
H30B C30 H30C 109.5 . .
Si1 C31 H31A 109.5 . .
Si1 C31 H31B 109.5 . .
H31A C31 H31B 109.5 . .
Si1 C31 H31C 109.5 . .
H31A C31 H31C 109.5 . .
H31B C31 H31C 109.5 . .
Si2 C32 H32A 109.5 . .
Si2 C32 H32B 109.5 . .
H32A C32 H32B 109.5 . .
Si2 C32 H32C 109.5 . .
H32A C32 H32C 109.5 . .
H32B C32 H32C 109.5 . .
Si2 C33 H33A 109.5 . .
Si2 C33 H33B 109.5 . .
H33A C33 H33B 109.5 . .
Si2 C33 H33C 109.5 . .
H33A C33 H33C 109.5 . .
H33B C33 H33C 109.5 . .
Si2 C34 H34A 109.5 . .
Si2 C34 H34B 109.5 . .
H34A C34 H34B 109.5 . .
Si2 C34 H34C 109.5 . .
H34A C34 H34C 109.5 . .
H34B C34 H34C 109.5 . .
O3 C35 C36A 108.3(16) . .
O3 C35 C36 101.1(15) . .
O3 C35 H35A 111.6 . .
C36 C35 H35A 111.6 . .
O3 C35 H35B 111.6 . .
C36 C35 H35B 111.6 . .
H35A C35 H35B 109.4 . .
C37 C36 C35 106(2) . .
C37 C36 H36A 110.5 . .
C35 C36 H36A 110.5 . .
C37 C36 H36B 110.5 . .
C35 C36 H36B 110.5 . .
H36A C36 H36B 108.7 . .
C38 C37 C36 103(2) . .
C38 C37 H37A 111.1 . .
C36 C37 H37A 111.1 . .
C38 C37 H37B 111.1 . .
C36 C37 H37B 111.1 . .
H37A C37 H37B 109.1 . .
C37A C36A C35 107(2) . .
C37A C36A H36C 110.4 . .
C35 C36A H36C 110.4 . .
C37A C36A H36D 110.4 . .
C35 C36A H36D 110.4 . .
H36C C36A H36D 108.6 . .
C36A C37A C38 105(2) . .
C36A C37A H37C 110.9 . .
C38 C37A H37C 110.9 . .
C36A C37A H37D 110.9 . .
C38 C37A H37D 110.9 . .
H37C C37A H37D 108.9 . .
O3 C38 C37 101.8(16) . .
O3 C38 C37A 107.5(16) . .
O3 C38 H38A 111.4 . .
C37 C38 H38A 111.4 . .
O3 C38 H38B 111.4 . .
C37 C38 H38B 111.4 . .
H38A C38 H38B 109.3 . .
C39 O4 C42 104(3) . .
O4 C39 C40 105(3) . .
O4 C39 H39C 110.7 . .
C40 C39 H39C 110.7 . .
O4 C39 H39D 110.7 . .
C40 C39 H39D 110.7 . .
H39C C39 H39D 108.8 . .
C41 C40 C39 105(4) . .
C41 C40 H40C 110.7 . .
C39 C40 H40C 110.7 . .
C41 C40 H40D 110.7 . .
C39 C40 H40D 110.7 . .
H40C C40 H40D 108.8 . .
C40 C41 C42 103(4) . .
C40 C41 H41C 111.2 . .
C42 C41 H41C 111.2 . .
C40 C41 H41D 111.2 . .
C42 C41 H41D 111.2 . .
H41C C41 H41D 109.1 . .
O4 C42 C41 109(3) . .
O4 C42 H42C 110.0 . .
C41 C42 H42C 110.0 . .
O4 C42 H42D 110.0 . .
C41 C42 H42D 110.0 . .
H42C C42 H42D 108.4 . .
C42A O4A C39A 126(4) . .
O4A C39A C40A 95(3) . .
O4A C39A H39A 112.8 . .
C40A C39A H39A 112.8 . .
O4A C39A H39B 112.8 . .
C40A C39A H39B 112.8 . .
H39A C39A H39B 110.3 . .
C39A C40A C41A 79(3) . .
C39A C40A H40A 115.4 . .
C41A C40A H40A 115.4 . .
C39A C40A H40B 115.4 . .
C41A C40A H40B 115.4 . .
H40A C40A H40B 112.4 . .
C42A C41A C40A 133(4) . .
C42A C41A H41A 104.0 . .
C40A C41A H41A 104.0 . .
C42A C41A H41B 104.0 . .
C40A C41A H41B 104.0 . .
H41A C41A H41B 105.4 . .
O4A C42A C41A 73(2) . .
O4A C42A H42A 116.3 . .
C41A C42A H42A 116.3 . .
O4A C42A H42B 116.3 . .
C41A C42A H42B 116.3 . .
H42A C42A H42B 113.3 . .
C43 O5 C46 123(3) . .
O5 C43 C44 88(2) . .
O5 C43 H43A 114.1 . .
C44 C43 H43A 114.1 . .
O5 C43 H43B 114.1 . .
C44 C43 H43B 114.1 . .
H43A C43 H43B 111.2 . .
C43 C44 C45 123(3) . .
C43 C44 H44A 106.6 . .
C45 C44 H44A 106.6 . .
C43 C44 H44B 106.6 . .
C45 C44 H44B 106.6 . .
H44A C44 H44B 106.6 . .
C46 C45 C44 92(2) . .
C46 C45 H45A 113.3 . .
C44 C45 H45A 113.3 . .
C46 C45 H45B 113.3 . .
C44 C45 H45B 113.3 . .
H45A C45 H45B 110.7 . .
O5 C46 C45 107(3) . .
O5 C46 H46A 110.3 . .
C45 C46 H46A 110.3 . .
O5 C46 H46B 110.3 . .
C45 C46 H46B 110.3 . .
H46A C46 H46B 108.5 . .

loop_
_geom_bond_atom_site_label_1
_geom_bond_atom_site_label_2
_geom_bond_distance
_geom_bond_site_symmetry_2
Yb O1 2.113(4) .
Yb N3 2.219(5) .
Yb O2 2.265(4) 2_766
Yb O3 2.393(5) .
Yb N2 2.405(5) .
Yb O2 2.467(5) .
Yb C18 2.862(7) .
Yb Yb 3.977(5) 2_766
Si1 N3 1.720(6) .
Si1 C29 1.883(8) .
Si1 C31 1.900(8) .
Si1 C30 1.903(7) .
Si2 N3 1.721(5) .
Si2 C34 1.817(9) .
Si2 C32 1.874(7) .
Si2 C33 1.886(8) .
O1 C1 1.320(6) .
O2 C18 1.323(6) .
O2 Yb 2.265(4) 2_766
O3 C38 1.450(8) .
O3 C35 1.452(7) .
N1 C1 1.283(7) .
N1 C12 1.450(7) .
N2 C18 1.302(6) .
N2 C17 1.469(6) .
C1 C2 1.514(8) .
C2 C7 1.374(8) .
C2 C3 1.385(8) .
C3 C4 1.381(9) .
C3 H3 0.9300 .
C4 C5 1.378(9) .
C4 H4 0.9300 .
C5 C6 1.382(9) .
C5 C8 1.513(10) .
C6 C7 1.376(9) .
C6 H6 0.9300 .
C7 H7 0.9300 .
C8 C9 1.519(17) .
C8 C11A 1.536(17) .
C8 C10 1.536(17) .
C8 C10A 1.538(18) .
C8 C9A 1.549(16) .
C8 C11 1.583(17) .
C9 H9A 0.9600 .
C9 H9B 0.9600 .
C9 H9C 0.9600 .
C10 H10A 0.9600 .
C10 H10B 0.9600 .
C10 H10C 0.9600 .
C11 H11A 0.9600 .
C11 H11B 0.9600 .
C11 H11C 0.9600 .
C9A H9AA 0.9600 .
C9A H9AB 0.9600 .
C9A H9AC 0.9600 .
C10A H10D 0.9600 .
C10A H10E 0.9600 .
C10A H10F 0.9600 .
C11A H11D 0.9600 .
C11A H11E 0.9600 .
C11A H11F 0.9600 .
C12 C13 1.519(7) .
C12 C17 1.534(8) .
C12 H12 0.9800 .
C13 C14 1.513(9) .
C13 H13A 0.9700 .
C13 H13B 0.9700 .
C14 C15 1.525(10) .
C14 H14A 0.9700 .
C14 H14B 0.9700 .
C15 C16 1.533(8) .
C15 H15A 0.9700 .
C15 H15B 0.9700 .
C16 C17 1.523(8) .
C16 H16A 0.9700 .
C16 H16B 0.9700 .
C17 H17 0.9800 .
C18 C19 1.476(7) .
C19 C24 1.376(7) .
C19 C20 1.396(8) .
C20 C21 1.378(7) .
C20 H20 0.9300 .
C21 C22 1.384(8) .
C21 H21 0.9300 .
C22 C23 1.380(8) .
C22 C25 1.528(8) .
C23 C24 1.389(7) .
C23 H23 0.9300 .
C24 H24 0.9300 .
C25 C27 1.493(10) .
C25 C26 1.504(11) .
C25 C28 1.512(10) .
C26 H26A 0.9600 .
C26 H26B 0.9600 .
C26 H26C 0.9600 .
C27 H27A 0.9600 .
C27 H27B 0.9600 .
C27 H27C 0.9600 .
C28 H28A 0.9600 .
C28 H28B 0.9600 .
C28 H28C 0.9600 .
C29 H29A 0.9600 .
C29 H29B 0.9600 .
C29 H29C 0.9600 .
C30 H30A 0.9600 .
C30 H30B 0.9600 .
C30 H30C 0.9600 .
C31 H31A 0.9600 .
C31 H31B 0.9600 .
C31 H31C 0.9600 .
C32 H32A 0.9600 .
C32 H32B 0.9600 .
C32 H32C 0.9600 .
C33 H33A 0.9600 .
C33 H33B 0.9600 .
C33 H33C 0.9600 .
C34 H34A 0.9600 .
C34 H34B 0.9600 .
C34 H34C 0.9600 .
C35 C36A 1.510(17) .
C35 C36 1.559(17) .
C35 H35A 0.9700 .
C35 H35B 0.9700 .
C36 C37 1.518(17) .
C36 H36A 0.9700 .
C36 H36B 0.9700 .
C37 C38 1.481(17) .
C37 H37A 0.9700 .
C37 H37B 0.9700 .
C36A C37A 1.499(17) .
C36A H36C 0.9700 .
C36A H36D 0.9700 .
C37A C38 1.528(16) .
C37A H37C 0.9700 .
C37A H37D 0.9700 .
C38 H38A 0.9700 .
C38 H38B 0.9700 .
O4 C39 1.445(19) .
O4 C42 1.448(18) .
C39 C40 1.528(19) .
C39 H39C 0.9700 .
C39 H39D 0.9700 .
C40 C41 1.508(19) .
C40 H40C 0.9700 .
C40 H40D 0.9700 .
C41 C42 1.547(19) .
C41 H41C 0.9700 .
C41 H41D 0.9700 .
C42 H42C 0.9700 .
C42 H42D 0.9700 .
O4A C42A 1.397(18) .
O4A C39A 1.430(19) .
C39A C40A 1.534(19) .
C39A H39A 0.9700 .
C39A H39B 0.9700 .
C40A C41A 1.536(19) .
C40A H40A 0.9700 .
C40A H40B 0.9700 .
C41A C42A 1.515(19) .
C41A H41A 0.9700 .
C41A H41B 0.9700 .
C42A H42A 0.9700 .
C42A H42B 0.9700 .
O5 C43 1.324(17) .
O5 C46 1.339(18) .
C43 C44 1.468(18) .
C43 H43A 0.9700 .
C43 H43B 0.9700 .
C44 C45 1.477(18) .
C44 H44A 0.9700 .
C44 H44B 0.9700 .
C45 C46 1.472(18) .
C45 H45A 0.9700 .
C45 H45B 0.9700 .
C46 H46A 0.9700 .
C46 H46B 0.9700 .
